data_4100072
_journal_name_full 'Journal of the American Chemical Society'
_journal_paper_doi 10.1021/ja042803i
_journal_year 2005
_chemical_formula_moiety '[C19 H18 As]+ [C28 H40 Co S4]-'
_chemical_formula_sum 'C47 H58 As Co S4'
_chemical_formula_weight 885.02
_space_group_IT_number 14
_symmetry_cell_setting monoclinic
_symmetry_space_group_name_Hall '-P 2ybc'
_symmetry_space_group_name_H-M 'P 1 21/c 1'
_cell_angle_alpha 90.00
_cell_angle_beta 93.20(1)
_cell_angle_gamma 90.00
_cell_formula_units_Z 4
_cell_length_a 11.4045(6)
_cell_length_b 13.0763(6)
_cell_length_c 31.143(2)
_cell_measurement_temperature 100(2)
_cell_volume 4637.1(4)
_cod_depositor_comments
;
The following automatic conversions were performed:
'_symmetry_cell_setting' value 'Monoclinic' changed to 'monoclinic'
according to '/home/saulius/struct/CIF-dictionaries/cif_core.dic'
dictionary named 'cif_core.dic' version 2.4.1 from 2010-06-29.

Automatic conversion script
Id: cif_fix_enum 1527 2010-12-29 10:47:43Z saulius 
;
_cod_original_sg_symbol_H-M 'P 21/c'
_cod_database_code 4100072

loop_
_symmetry_equiv_pos_as_xyz
'x, y, z'
'-x, y+1/2, -z+1/2'
'-x, -y, -z'
'x, -y-1/2, z-1/2'

loop_
_atom_site_label
_atom_site_type_symbol
_atom_site_fract_x
_atom_site_fract_y
_atom_site_fract_z
_atom_site_U_iso_or_equiv
_atom_site_adp_type
_atom_site_occupancy
_atom_site_calc_flag
_atom_site_refinement_flags
_atom_site_disorder_assembly
_atom_site_disorder_group
Co1 Co 0.66016(3) 1.10573(3) 0.260242(11) 0.01789(10) Uani 1 d . . .
S1 S 0.54037(6) 1.17408(6) 0.30358(2) 0.02028(16) Uani 1 d . . .
S2 S 0.76006(7) 1.04057(6) 0.31364(2) 0.02631(18) Uani 1 d . . .
S3 S 0.54982(6) 1.15919(6) 0.20600(2) 0.01890(16) Uani 1 d . . .
S4 S 0.78626(6) 1.04662(6) 0.21785(2) 0.02449(17) Uani 1 d . . .
C1 C 0.5931(2) 1.1430(2) 0.35656(8) 0.0179(6) Uani 1 d . . .
C2 C 0.5438(2) 1.1792(2) 0.39448(9) 0.0215(7) Uani 1 d . . .
C3 C 0.5969(2) 1.1471(2) 0.43368(9) 0.0251(7) Uani 1 d . . .
H3 H 0.5649 1.1707 0.4594 0.030 Uiso 1 calc R . .
C4 C 0.6942(2) 1.0823(2) 0.43731(9) 0.0226(7) Uani 1 d . . .
C5 C 0.7402(2) 1.0489(2) 0.39987(9) 0.0230(7) Uani 1 d . . .
H5 H 0.8057 1.0040 0.4013 0.028 Uiso 1 calc R . .
C6 C 0.6919(2) 1.0801(2) 0.35993(8) 0.0197(6) Uani 1 d . . .
C7 C 0.7524(3) 1.0509(3) 0.48108(9) 0.0317(8) Uani 1 d . . .
C8 C 0.8765(3) 1.0979(3) 0.48450(10) 0.0420(9) Uani 1 d . . .
H8A H 0.9214 1.0735 0.4606 0.063 Uiso 1 calc R . .
H8B H 0.9166 1.0775 0.5118 0.063 Uiso 1 calc R . .
H8C H 0.8705 1.1726 0.4833 0.063 Uiso 1 calc R . .
C9 C 0.6841(3) 1.0878(3) 0.51902(9) 0.0422(9) Uani 1 d . . .
H9A H 0.7229 1.0634 0.5460 0.063 Uiso 1 calc R . .
H9B H 0.6038 1.0610 0.5163 0.063 Uiso 1 calc R . .
H9C H 0.6818 1.1627 0.5191 0.063 Uiso 1 calc R . .
C10 C 0.7625(4) 0.9344(3) 0.48359(10) 0.0528(11) Uani 1 d . . .
H10A H 0.6837 0.9042 0.4821 0.079 Uiso 1 calc R . .
H10B H 0.8040 0.9150 0.5108 0.079 Uiso 1 calc R . .
H10C H 0.8062 0.9093 0.4595 0.079 Uiso 1 calc R . .
C11 C 0.4362(3) 1.2504(3) 0.39426(9) 0.0342(8) Uani 1 d . . .
C12 C 0.4587(3) 1.3507(3) 0.37041(11) 0.0503(10) Uani 1 d . . .
H12A H 0.3896 1.3950 0.3714 0.076 Uiso 1 calc R . .
H12B H 0.4739 1.3356 0.3404 0.076 Uiso 1 calc R . .
H12C H 0.5270 1.3854 0.3842 0.076 Uiso 1 calc R . .
C13 C 0.4059(3) 1.2815(3) 0.44016(10) 0.0551(12) Uani 1 d . . .
H13A H 0.3400 1.3298 0.4386 0.083 Uiso 1 calc R . .
H13B H 0.4744 1.3139 0.4549 0.083 Uiso 1 calc R . .
H13C H 0.3840 1.2205 0.4562 0.083 Uiso 1 calc R . .
C14 C 0.3275(3) 1.1952(3) 0.37383(11) 0.0571(12) Uani 1 d . . .
H14A H 0.2590 1.2403 0.3745 0.086 Uiso 1 calc R . .
H14B H 0.3130 1.1327 0.3901 0.086 Uiso 1 calc R . .
H14C H 0.3415 1.1775 0.3440 0.086 Uiso 1 calc R . .
C21 C 0.6212(2) 1.1246(2) 0.15909(8) 0.0176(6) Uani 1 d . . .
C22 C 0.5762(2) 1.1442(2) 0.11647(8) 0.0192(6) Uani 1 d . . .
C23 C 0.6472(2) 1.1186(2) 0.08311(9) 0.0227(7) Uani 1 d . . .
H23 H 0.6187 1.1325 0.0545 0.027 Uiso 1 calc R . .
C24 C 0.7586(2) 1.0734(2) 0.08941(9) 0.0223(7) Uani 1 d . . .
C25 C 0.7975(2) 1.0516(2) 0.13117(8) 0.0207(6) Uani 1 d . . .
H25 H 0.8714 1.0191 0.1364 0.025 Uiso 1 calc R . .
C26 C 0.7308(2) 1.0763(2) 0.16556(8) 0.0198(6) Uani 1 d . . .
C27 C 0.8391(3) 1.0560(2) 0.05204(9) 0.0274(7) Uani 1 d . . .
C28 C 0.9283(3) 1.1433(3) 0.05264(11) 0.0488(10) Uani 1 d . . .
H28A H 0.9756 1.1422 0.0799 0.073 Uiso 1 calc R . .
H28B H 0.8868 1.2087 0.0497 0.073 Uiso 1 calc R . .
H28C H 0.9798 1.1348 0.0287 0.073 Uiso 1 calc R . .
C29 C 0.7716(3) 1.0548(3) 0.00855(10) 0.0582(12) Uani 1 d . . .
H29A H 0.7125 1.0003 0.0081 0.087 Uiso 1 calc R . .
H29B H 0.8261 1.0424 -0.0141 0.087 Uiso 1 calc R . .
H29C H 0.7326 1.1209 0.0036 0.087 Uiso 1 calc R . .
C30 C 0.9058(3) 0.9557(3) 0.05747(11) 0.0492(10) Uani 1 d . . .
H30A H 0.8498 0.8990 0.0587 0.074 Uiso 1 calc R . .
H30B H 0.9555 0.9577 0.0842 0.074 Uiso 1 calc R . .
H30C H 0.9551 0.9457 0.0330 0.074 Uiso 1 calc R . .
C31 C 0.4538(2) 1.1915(2) 0.10589(9) 0.0247(7) Uani 1 d . . .
C32 C 0.4489(3) 1.3007(2) 0.12342(9) 0.0339(8) Uani 1 d . . .
H32A H 0.3718 1.3306 0.1156 0.051 Uiso 1 calc R . .
H32B H 0.5102 1.3420 0.1110 0.051 Uiso 1 calc R . .
H32C H 0.4615 1.2994 0.1548 0.051 Uiso 1 calc R . .
C33 C 0.4248(3) 1.1980(3) 0.05715(9) 0.0346(8) Uani 1 d . . .
H33A H 0.3455 1.2256 0.0518 0.052 Uiso 1 calc R . .
H33B H 0.4291 1.1296 0.0445 0.052 Uiso 1 calc R . .
H33C H 0.4816 1.2430 0.0441 0.052 Uiso 1 calc R . .
C34 C 0.3574(2) 1.1248(3) 0.12419(9) 0.0311(8) Uani 1 d . . .
H34A H 0.2804 1.1559 0.1173 0.047 Uiso 1 calc R . .
H34B H 0.3707 1.1195 0.1555 0.047 Uiso 1 calc R . .
H34C H 0.3595 1.0563 0.1114 0.047 Uiso 1 calc R . .
As1 As 0.23129(2) 0.95214(2) 0.242485(9) 0.01844(8) Uani 1 d . . .
C41 C 0.1921(2) 1.0877(2) 0.22424(8) 0.0180(6) Uani 1 d . . .
C42 C 0.2575(2) 1.1699(2) 0.24002(9) 0.0218(7) Uani 1 d . . .
H42 H 0.3214 1.1593 0.2604 0.026 Uiso 1 calc R . .
C43 C 0.2294(2) 1.2674(2) 0.22592(10) 0.0279(7) Uani 1 d . . .
H43 H 0.2743 1.3243 0.2364 0.034 Uiso 1 calc R . .
C44 C 0.1357(2) 1.2820(2) 0.19647(9) 0.0272(7) Uani 1 d . . .
H44 H 0.1169 1.3491 0.1866 0.033 Uiso 1 calc R . .
C45 C 0.0698(3) 1.2010(2) 0.18149(9) 0.0298(7) Uani 1 d . . .
H45 H 0.0047 1.2121 0.1617 0.036 Uiso 1 calc R . .
C46 C 0.0975(2) 1.1027(2) 0.19505(9) 0.0253(7) Uani 1 d . . .
H46 H 0.0521 1.0462 0.1845 0.030 Uiso 1 calc R . .
C51 C 0.1524(2) 0.8635(2) 0.20189(9) 0.0205(6) Uani 1 d . . .
C52 C 0.0397(3) 0.8308(2) 0.20875(10) 0.0279(7) Uani 1 d . . .
H52 H 0.0057 0.8446 0.2353 0.034 Uiso 1 calc R . .
C53 C -0.0229(3) 0.7778(3) 0.17669(10) 0.0359(8) Uani 1 d . . .
H53 H -0.1007 0.7557 0.1810 0.043 Uiso 1 calc R . .
C54 C 0.0272(3) 0.7571(2) 0.13856(10) 0.0337(8) Uani 1 d . . .
H54 H -0.0165 0.7208 0.1166 0.040 Uiso 1 calc R . .
C55 C 0.1406(3) 0.7885(2) 0.13184(9) 0.0301(7) Uani 1 d . . .
H55 H 0.1750 0.7732 0.1055 0.036 Uiso 1 calc R . .
C56 C 0.2036(3) 0.8422(2) 0.16372(9) 0.0248(7) Uani 1 d . . .
H56 H 0.2815 0.8642 0.1594 0.030 Uiso 1 calc R . .
C61 C 0.1762(2) 0.9335(2) 0.29858(8) 0.0199(6) Uani 1 d . . .
C62 C 0.0915(2) 0.9983(2) 0.31368(9) 0.0237(7) Uani 1 d . . .
H62 H 0.0592 1.0516 0.2960 0.028 Uiso 1 calc R . .
C63 C 0.0545(2) 0.9845(2) 0.35476(9) 0.0256(7) Uani 1 d . . .
H63 H -0.0041 1.0280 0.3653 0.031 Uiso 1 calc R . .
C64 C 0.1027(2) 0.9076(2) 0.38061(9) 0.0256(7) Uani 1 d . . .
H64 H 0.0772 0.8990 0.4089 0.031 Uiso 1 calc R . .
C65 C 0.1875(3) 0.8431(2) 0.36571(9) 0.0272(7) Uani 1 d . . .
H65 H 0.2201 0.7904 0.3837 0.033 Uiso 1 calc R . .
C66 C 0.2249(2) 0.8558(2) 0.32441(9) 0.0252(7) Uani 1 d . . .
H66 H 0.2830 0.8118 0.3139 0.030 Uiso 1 calc R . .
C71 C 0.3969(2) 0.9314(2) 0.24477(9) 0.0244(7) Uani 1 d . . .
H71A H 0.4341 0.9747 0.2673 0.037 Uiso 1 calc R . .
H71B H 0.4274 0.9492 0.2170 0.037 Uiso 1 calc R . .
H71C H 0.4143 0.8594 0.2513 0.037 Uiso 1 calc R . .

loop_
_atom_site_aniso_label
_atom_site_aniso_U_11
_atom_site_aniso_U_22
_atom_site_aniso_U_33
_atom_site_aniso_U_23
_atom_site_aniso_U_13
_atom_site_aniso_U_12
Co1 0.0184(2) 0.0189(2) 0.0163(2) -0.00060(16) -0.00010(15) 0.00021(17)
S1 0.0189(4) 0.0266(4) 0.0152(4) 0.0019(3) -0.0006(3) 0.0040(3)
S2 0.0303(4) 0.0295(5) 0.0186(4) -0.0032(3) -0.0027(3) 0.0130(4)
S3 0.0184(4) 0.0228(4) 0.0155(4) 0.0006(3) 0.0016(3) 0.0015(3)
S4 0.0210(4) 0.0321(5) 0.0203(4) -0.0011(3) 0.0009(3) 0.0073(4)
C1 0.0168(14) 0.0203(16) 0.0164(14) 0.0025(12) -0.0015(11) -0.0023(13)
C2 0.0164(14) 0.0276(18) 0.0204(16) 0.0033(13) 0.0013(12) 0.0011(13)
C3 0.0244(16) 0.0328(19) 0.0181(15) 0.0002(13) 0.0009(12) -0.0021(15)
C4 0.0263(16) 0.0242(17) 0.0166(15) 0.0013(12) -0.0041(12) -0.0001(14)
C5 0.0251(16) 0.0183(16) 0.0249(16) -0.0003(13) -0.0065(12) 0.0033(14)
C6 0.0224(15) 0.0185(16) 0.0180(15) -0.0018(12) -0.0020(12) -0.0015(13)
C7 0.0365(18) 0.037(2) 0.0204(16) -0.0011(15) -0.0091(13) 0.0073(17)
C8 0.0338(19) 0.065(3) 0.0255(18) -0.0063(17) -0.0091(14) 0.0108(19)
C9 0.0385(19) 0.066(3) 0.0210(18) 0.0052(16) -0.0058(15) 0.0057(19)
C10 0.090(3) 0.039(2) 0.028(2) 0.0093(17) -0.0128(19) 0.016(2)
C11 0.0276(17) 0.058(2) 0.0177(16) 0.0058(15) 0.0046(13) 0.0218(17)
C12 0.064(3) 0.049(2) 0.038(2) 0.0056(18) 0.0110(18) 0.039(2)
C13 0.050(2) 0.088(3) 0.028(2) 0.0050(19) 0.0088(16) 0.043(2)
C14 0.0215(18) 0.115(4) 0.035(2) 0.010(2) 0.0054(15) 0.012(2)
C21 0.0182(14) 0.0181(16) 0.0166(15) -0.0019(11) 0.0019(11) -0.0057(13)
C22 0.0210(15) 0.0188(16) 0.0180(15) 0.0005(12) 0.0026(12) -0.0033(13)
C23 0.0273(16) 0.0237(17) 0.0172(15) 0.0020(12) 0.0028(12) -0.0042(14)
C24 0.0247(16) 0.0206(17) 0.0223(16) -0.0050(12) 0.0075(12) -0.0062(13)
C25 0.0169(14) 0.0202(16) 0.0251(16) -0.0040(13) 0.0010(12) -0.0018(13)
C26 0.0210(15) 0.0207(16) 0.0177(15) -0.0026(12) 0.0021(12) -0.0019(13)
C27 0.0264(16) 0.0340(19) 0.0225(16) -0.0062(14) 0.0083(13) -0.0006(15)
C28 0.057(2) 0.048(2) 0.045(2) -0.0122(18) 0.0326(18) -0.018(2)
C29 0.041(2) 0.107(4) 0.028(2) -0.022(2) 0.0092(16) 0.005(2)
C30 0.057(2) 0.046(2) 0.048(2) -0.0053(18) 0.0307(19) 0.011(2)
C31 0.0246(16) 0.0315(19) 0.0177(15) 0.0034(13) -0.0009(12) 0.0025(14)
C32 0.0381(19) 0.035(2) 0.0279(18) 0.0053(15) -0.0030(14) 0.0132(17)
C33 0.0296(17) 0.051(2) 0.0229(17) 0.0030(15) -0.0029(13) 0.0044(17)
C34 0.0196(16) 0.049(2) 0.0241(17) 0.0006(15) 0.0005(12) 0.0017(16)
As1 0.01774(15) 0.01694(16) 0.02063(16) 0.00146(13) 0.00081(11) -0.00064(13)
C41 0.0166(14) 0.0196(16) 0.0180(14) 0.0021(12) 0.0045(11) 0.0029(13)
C42 0.0203(15) 0.0248(17) 0.0204(15) -0.0011(13) 0.0011(12) 0.0001(14)
C43 0.0251(17) 0.0187(17) 0.0406(19) -0.0024(14) 0.0069(14) -0.0031(14)
C44 0.0249(16) 0.0197(17) 0.0375(19) 0.0061(14) 0.0075(14) 0.0052(14)
C45 0.0262(17) 0.0288(19) 0.0338(19) 0.0068(14) -0.0046(14) 0.0057(15)
C46 0.0234(16) 0.0209(17) 0.0311(17) 0.0028(13) -0.0019(13) -0.0012(14)
C51 0.0237(15) 0.0146(16) 0.0229(16) -0.0002(12) -0.0008(12) -0.0012(13)
C52 0.0281(17) 0.0278(19) 0.0281(17) 0.0020(14) 0.0033(13) -0.0072(15)
C53 0.0292(18) 0.035(2) 0.043(2) 0.0039(16) -0.0051(15) -0.0125(16)
C54 0.046(2) 0.0205(18) 0.0332(19) -0.0023(14) -0.0125(15) -0.0019(16)
C55 0.0403(19) 0.0240(18) 0.0259(17) -0.0020(14) 0.0000(14) 0.0086(16)
C56 0.0245(16) 0.0244(18) 0.0251(17) -0.0012(13) -0.0013(13) 0.0009(14)
C61 0.0207(15) 0.0204(17) 0.0185(15) 0.0001(12) -0.0012(12) -0.0035(13)
C62 0.0200(15) 0.0227(17) 0.0281(17) 0.0024(13) -0.0009(12) 0.0014(14)
C63 0.0226(16) 0.0289(18) 0.0257(17) -0.0034(13) 0.0040(13) 0.0026(14)
C64 0.0277(16) 0.0310(19) 0.0180(16) -0.0027(13) 0.0007(12) -0.0018(15)
C65 0.0336(17) 0.0288(19) 0.0185(16) 0.0050(13) -0.0033(13) 0.0037(15)
C66 0.0265(16) 0.0239(18) 0.0252(16) -0.0013(13) 0.0013(13) 0.0058(14)
C71 0.0188(15) 0.0198(17) 0.0348(18) 0.0019(13) 0.0020(13) 0.0001(13)
